data_7240976
loop_
_publ_author_name
'Yan, Zhangyuan'
'Li, Jialin'
'Ye, Geting'
'Chen, Tao'
'Li, Meimei'
'Liang, Yanmin'
'Long, Yuhua'

_publ_section_title
;
 Fused multicyclic polyketides with a two-spiro-carbon skeleton from
 mangrove-derived endophytic fungus Epicoccum nigrum SCNU-F0002
;
_journal_issue 48
_journal_name_full 'RSC Advances'
_journal_page_first 28560
_journal_page_last 28566
_journal_paper_doi 10.1039/D0RA05532H
_journal_volume 10
_journal_year 2020
_chemical_formula_moiety 'C10 H10 O6, H2 O'
_chemical_formula_sum 'C10 H12 O7'
_chemical_formula_weight 244.20
_space_group_crystal_system triclinic
_space_group_IT_number 2
_space_group_name_Hall '-P 1'
_space_group_name_H-M_alt 'P -1'
_atom_sites_solution_hydrogens mixed
_atom_sites_solution_primary dual
_audit_block_doi 10.5517/ccdc.csd.cc22dyq5
_audit_creation_date 2019-05-28
_audit_creation_method
;
Olex2 1.2
(compiled 2018.05.29 svn.r3508 for OlexSys, GUI svn.r5506)
;
_audit_update_record
;
2019-05-28 deposited with the CCDC.	2020-07-29 downloaded from the CCDC.
;
_cell_angle_alpha 68.073(5)
_cell_angle_beta 79.306(4)
_cell_angle_gamma 64.143(5)
_cell_formula_units_Z 2
_cell_length_a 7.7136(4)
_cell_length_b 8.6961(5)
_cell_length_c 9.1169(5)
_cell_measurement_reflns_used 2314
_cell_measurement_temperature 150.00(10)
_cell_measurement_theta_max 73.9230
_cell_measurement_theta_min 6.3730
_cell_volume 510.32(6)
_computing_cell_refinement 'CrysAlisPro 1.171.39.46 (Rigaku OD, 2018)'
_computing_data_collection 'CrysAlisPro 1.171.39.46 (Rigaku OD, 2018)'
_computing_data_reduction 'CrysAlisPro 1.171.39.46 (Rigaku OD, 2018)'
_computing_molecular_graphics 'Olex2 (Dolomanov et al., 2009)'
_computing_publication_material 'Olex2 (Dolomanov et al., 2009)'
_computing_structure_refinement 'ShelXL (Sheldrick, 2015)'
_computing_structure_solution 'ShelXT (Sheldrick, 2015)'
_diffrn_ambient_environment N~2~
_diffrn_ambient_temperature 150.00(10)
_diffrn_detector 'CCD plate'
_diffrn_detector_area_resol_mean 5.2913
_diffrn_detector_type AtlasS2
_diffrn_measured_fraction_theta_full 0.999
_diffrn_measured_fraction_theta_max 0.958
_diffrn_measurement_details
;
List of Runs (angles in degrees, time in seconds):

  # Type    Start    End  Width  t~exp~   \w     \q     \k     \f   Frames
#--------------------------------------------------------------------------
  1  \w    -64.00  31.00   1.00    1.00    --  -41.14  57.00-120.00   95
  2  \w   -107.00 -15.00   1.00    1.00    --  -41.14 -57.00  90.00   92
  3  \w    -86.00 -55.00   1.00    1.00    --  -41.14 125.00 -60.00   31
  4  \w    -32.00  62.00   1.00    1.00    --   41.14 -38.00 -60.00   94
  5  \w     37.00 120.00   1.00    1.00    --  107.79 -61.00  30.00   83
  6  \w     36.00  79.00   1.00    1.00    --  107.79 -30.00   0.00   43
  7  \w     82.00 178.00   1.00    1.00    --  107.79  45.00-180.00   96
  8  \w     89.00 116.00   1.00    1.00    --  107.79  77.00   0.00   27
  9  \w     96.00 154.00   1.00    1.00    --  107.79 125.00  90.00   58
 10  \w    130.00 157.00   1.00    1.00    --  107.79  77.00   0.00   27
 11  \w     35.00 110.00   1.00    1.00    --  107.79-125.00 -30.00   75
 12  \w     79.00 111.00   1.00    1.00    --  107.79-125.00-180.00   32
 13  \w     33.00 105.00   1.00    1.00    --  107.79 -77.00-180.00   72
 14  \w     90.00 136.00   1.00    1.00    --  107.79 -30.00   0.00   46
 15  \w     26.00 107.00   1.00    1.00    --  107.79 -94.00   0.00   81
 16  \w     83.00 166.00   1.00    1.00    --  107.79  30.00 -90.00   83
;
_diffrn_measurement_device 'four-circle diffractometer'
_diffrn_measurement_device_type 'SuperNova, Dual, Cu at home/near, AtlasS2'
_diffrn_measurement_method '\w scans'
_diffrn_orient_matrix_type 'CrysAlisPro convention (1999,Acta A55,543-557)'
_diffrn_orient_matrix_UB_11 0.0116447000
_diffrn_orient_matrix_UB_12 -0.1927491000
_diffrn_orient_matrix_UB_13 0.0932912000
_diffrn_orient_matrix_UB_21 -0.2213081000
_diffrn_orient_matrix_UB_22 0.0756229000
_diffrn_orient_matrix_UB_23 0.0193227000
_diffrn_orient_matrix_UB_31 -0.0134509000
_diffrn_orient_matrix_UB_32 -0.0254090000
_diffrn_orient_matrix_UB_33 -0.1553336000
_diffrn_radiation_monochromator mirror
_diffrn_radiation_probe x-ray
_diffrn_radiation_type CuK\a
_diffrn_radiation_wavelength 1.54184
_diffrn_reflns_av_R_equivalents 0.0329
_diffrn_reflns_av_unetI/netI 0.0360
_diffrn_reflns_Laue_measured_fraction_full 0.999
_diffrn_reflns_Laue_measured_fraction_max 0.958
_diffrn_reflns_limit_h_max 8
_diffrn_reflns_limit_h_min -9
_diffrn_reflns_limit_k_max 10
_diffrn_reflns_limit_k_min -10
_diffrn_reflns_limit_l_max 8
_diffrn_reflns_limit_l_min -11
_diffrn_reflns_number 3241
_diffrn_reflns_point_group_measured_fraction_full 0.999
_diffrn_reflns_point_group_measured_fraction_max 0.958
_diffrn_reflns_theta_full 67.684
_diffrn_reflns_theta_max 74.060
_diffrn_reflns_theta_min 5.232
_diffrn_source 'micro-focus sealed X-ray tube'
_diffrn_source_type 'SuperNova (Cu) X-ray Source'
_exptl_absorpt_coefficient_mu 1.189
_exptl_absorpt_correction_T_max 1.00000
_exptl_absorpt_correction_T_min 0.77423
_exptl_absorpt_correction_type multi-scan
_exptl_absorpt_process_details
;
CrysAlisPro 1.171.39.46 (Rigaku Oxford Diffraction, 2018)
Empirical absorption correction using spherical harmonics,
 implemented in SCALE3 ABSPACK scaling algorithm.
;
_exptl_crystal_colour brown
_exptl_crystal_colour_primary brown
_exptl_crystal_density_diffrn 1.589
_exptl_crystal_description block
_exptl_crystal_F_000 256
_exptl_crystal_size_max 0.2
_exptl_crystal_size_mid 0.15
_exptl_crystal_size_min 0.12
_refine_diff_density_max 0.309
_refine_diff_density_min -0.376
_refine_diff_density_rms 0.073
_refine_ls_extinction_method none
_refine_ls_goodness_of_fit_ref 1.037
_refine_ls_hydrogen_treatment mixed
_refine_ls_matrix_type full
_refine_ls_number_parameters 166
_refine_ls_number_reflns 1991
_refine_ls_number_restraints 0
_refine_ls_restrained_S_all 1.037
_refine_ls_R_factor_all 0.0483
_refine_ls_R_factor_gt 0.0463
_refine_ls_shift/su_max 0.000
_refine_ls_shift/su_mean 0.000
_refine_ls_structure_factor_coef Fsqd
_refine_ls_weighting_details 'w=1/[\s^2^(Fo^2^)+(0.0910P)^2^+0.1445P] where P=(Fo^2^+2Fc^2^)/3'
_refine_ls_weighting_scheme calc
_refine_ls_wR_factor_gt 0.1338
_refine_ls_wR_factor_ref 0.1371
_reflns_Friedel_coverage 0.000
_reflns_number_gt 1855
_reflns_number_total 1991
_reflns_threshold_expression 'I > 2\s(I)'
_cod_data_source_file d0ra05532h2.cif
_cod_data_source_block 19052511
_cod_depositor_comments 'Adding full bibliography for 7240976.cif.'
_cod_database_code 7240976
_shelx_shelxl_version_number 2014/7
_chemical_oxdiff_formula 'C H O'
_chemical_oxdiff_usercomment A-34
_shelx_space_group_comment
;
The symmetry employed for this shelxl refinement is uniquely defined
by the following loop, which should always be used as a source of
symmetry information in preference to the above space-group names.
They are only intended as comments.
;
_reflns_odcompleteness_completeness 99.95
_reflns_odcompleteness_iscentric 1
_reflns_odcompleteness_theta 66.97
_olex2_refinement_description
;
1. Fixed Uiso
 At 1.2 times of:
  All C(H) groups
 At 1.5 times of:
  All C(H,H,H) groups, All O(H) groups
2.a Free rotating group:
 O007(H00H)
2.b Ternary CH refined with riding coordinates:
 C00F(H00F)
2.c Idealised Me refined as rotating group:
 C00G(H00A,H00B,H00C), C00H(H00D,H00E,H00G)
2.d Idealised tetrahedral OH refined as rotating group:
 O002(H002), O003(H003), O004(H004)
;
_olex2_submission_special_instructions 'No special instructions were received'
_oxdiff_exptl_absorpt_empirical_details
;
Empirical correction (ABSPACK) includes:
- Absorption correction using spherical harmonics
- Frame scaling
;
_oxdiff_exptl_absorpt_empirical_full_max 2.569
_oxdiff_exptl_absorpt_empirical_full_min 0.719

loop_
_space_group_symop_operation_xyz
'x, y, z'
'-x, -y, -z'

loop_
_atom_site_label
_atom_site_type_symbol
_atom_site_fract_x
_atom_site_fract_y
_atom_site_fract_z
_atom_site_U_iso_or_equiv
_atom_site_adp_type
_atom_site_occupancy
_atom_site_site_symmetry_order
_atom_site_calc_flag
_atom_site_refinement_flags_posn
_atom_site_refinement_flags_adp
_atom_site_refinement_flags_occupancy
_atom_site_disorder_assembly
_atom_site_disorder_group
O001 O 0.31692(15) 0.82949(14) 0.25910(12) 0.0175(3) Uani 1 1 d . . . . .
O002 O 0.23145(17) 0.83723(15) 0.56300(13) 0.0216(3) Uani 1 1 d . . . . .
H002 H 0.2642 0.9049 0.4843 0.032 Uiso 1 1 calc GR . . . .
O003 O 0.33879(18) 0.52927(15) 0.19215(13) 0.0225(3) Uani 1 1 d . . . . .
H003 H 0.3600 0.6172 0.1328 0.034 Uiso 1 1 calc GR . . . .
O004 O 0.34154(16) 0.13200(15) 0.84245(13) 0.0223(3) Uani 1 1 d . . . . .
H004 H 0.4423 0.1457 0.8112 0.033 Uiso 1 1 calc GR . . . .
O005 O 0.23027(17) 0.13927(15) 0.62061(13) 0.0237(3) Uani 1 1 d . . . . .
O006 O 0.29920(17) 0.16173(16) 0.36645(14) 0.0260(3) Uani 1 1 d . . . . .
O007 O 0.4314(2) 0.75505(17) -0.05701(16) 0.0380(4) Uani 1 1 d . . . . .
H00H H 0.4193 0.8645 -0.0928 0.057 Uiso 1 1 d G . . . .
C008 C 0.2278(2) 0.40914(19) 0.61592(18) 0.0159(3) Uani 1 1 d . . . . .
C009 C 0.3003(2) 0.53881(19) 0.33925(17) 0.0154(3) Uani 1 1 d . . . . .
C00A C 0.2431(2) 0.69403(19) 0.53032(18) 0.0161(3) Uani 1 1 d . . . . .
C00B C 0.2704(2) 0.3982(2) 0.46420(18) 0.0164(3) Uani 1 1 d . . . . .
C00C C 0.2112(2) 0.55308(19) 0.65634(17) 0.0164(3) Uani 1 1 d . . . . .
C00D C 0.2851(2) 0.68655(19) 0.37628(17) 0.0154(3) Uani 1 1 d . . . . .
C00E C 0.2716(2) 0.2282(2) 0.46761(19) 0.0192(4) Uani 1 1 d . . . . .
C00F C 0.2066(2) 0.2389(2) 0.72541(18) 0.0190(3) Uani 1 1 d . . . . .
H00F H 0.0766 0.2695 0.7736 0.023 Uiso 1 1 calc R . . . .
C00G C 0.1439(2) 0.9774(2) 0.18407(19) 0.0247(4) Uani 1 1 d . . . . .
H00A H 0.1727 1.0800 0.1204 0.037 Uiso 1 1 calc GR . . . .
H00B H 0.0481 1.0092 0.2636 0.037 Uiso 1 1 calc GR . . . .
H00C H 0.0959 0.9410 0.1183 0.037 Uiso 1 1 calc GR . . . .
C00H C 0.1581(2) 0.5633(2) 0.82089(19) 0.0237(4) Uani 1 1 d . . . . .
H00D H 0.0204 0.6179 0.8329 0.036 Uiso 1 1 calc GR . . . .
H00E H 0.2130 0.6351 0.8380 0.036 Uiso 1 1 calc GR . . . .
H00G H 0.2069 0.4435 0.8967 0.036 Uiso 1 1 calc GR . . . .
H00I H 0.494(4) 0.714(4) -0.126(3) 0.052(8) Uiso 1 1 d . . . . .

loop_
_atom_site_aniso_label
_atom_site_aniso_U_11
_atom_site_aniso_U_22
_atom_site_aniso_U_33
_atom_site_aniso_U_23
_atom_site_aniso_U_13
_atom_site_aniso_U_12
O001 0.0203(5) 0.0113(5) 0.0194(6) -0.0027(4) 0.0031(4) -0.0084(4)
O002 0.0351(6) 0.0135(5) 0.0209(6) -0.0084(4) 0.0056(5) -0.0142(5)
O003 0.0369(6) 0.0162(6) 0.0177(6) -0.0072(4) 0.0057(5) -0.0148(5)
O004 0.0235(6) 0.0164(6) 0.0241(6) -0.0008(4) 0.0005(4) -0.0109(4)
O005 0.0324(6) 0.0164(6) 0.0268(6) -0.0073(5) 0.0033(5) -0.0152(5)
O006 0.0348(7) 0.0198(6) 0.0293(7) -0.0114(5) 0.0012(5) -0.0141(5)
O007 0.0642(9) 0.0179(6) 0.0265(7) -0.0088(5) 0.0165(6) -0.0175(6)
C008 0.0159(7) 0.0113(7) 0.0194(7) -0.0038(6) 0.0014(5) -0.0062(5)
C009 0.0166(7) 0.0121(7) 0.0178(7) -0.0059(6) 0.0017(5) -0.0061(5)
C00A 0.0171(7) 0.0114(7) 0.0212(8) -0.0074(6) 0.0011(6) -0.0059(6)
C00B 0.0170(7) 0.0125(7) 0.0210(8) -0.0058(6) -0.0001(5) -0.0071(5)
C00C 0.0174(7) 0.0119(7) 0.0188(7) -0.0048(6) 0.0012(5) -0.0059(5)
C00D 0.0164(7) 0.0103(7) 0.0188(7) -0.0040(6) 0.0018(5) -0.0065(5)
C00E 0.0204(7) 0.0121(7) 0.0257(8) -0.0051(6) -0.0011(6) -0.0078(6)
C00F 0.0214(7) 0.0141(7) 0.0220(8) -0.0049(6) 0.0029(6) -0.0099(6)
C00G 0.0242(8) 0.0144(7) 0.0252(8) 0.0007(6) 0.0019(6) -0.0058(6)
C00H 0.0322(8) 0.0180(8) 0.0200(8) -0.0066(6) 0.0024(6) -0.0102(6)

loop_
_atom_type_symbol
_atom_type_description
_atom_type_scat_dispersion_real
_atom_type_scat_dispersion_imag
_atom_type_scat_source
C C 0.0181 0.0091 'International Tables Vol C Tables 4.2.6.8 and 6.1.1.4'
H H 0.0000 0.0000 'International Tables Vol C Tables 4.2.6.8 and 6.1.1.4'
O O 0.0492 0.0322 'International Tables Vol C Tables 4.2.6.8 and 6.1.1.4'

loop_
_geom_angle_atom_site_label_1
_geom_angle_atom_site_label_2
_geom_angle_atom_site_label_3
_geom_angle
_geom_angle_site_symmetry_1
_geom_angle_site_symmetry_3
_geom_angle_publ_flag
C00D O001 C00G 114.09(11) . . ?
C00A O002 H002 109.5 . . ?
C009 O003 H003 109.5 . . ?
C00F O004 H004 109.5 . . ?
C00E O005 C00F 111.56(11) . . ?
H00H O007 H00I 103.7 . . ?
C00B C008 C00F 108.58(13) . . ?
C00C C008 C00B 124.63(14) . . ?
C00C C008 C00F 126.78(14) . . ?
O003 C009 C00B 120.26(13) . . ?
O003 C009 C00D 123.21(13) . . ?
C00B C009 C00D 116.52(14) . . ?
O002 C00A C00C 117.65(13) . . ?
O002 C00A C00D 120.88(13) . . ?
C00D C00A C00C 121.46(13) . . ?
C008 C00B C009 120.30(14) . . ?
C008 C00B C00E 108.67(13) . . ?
C009 C00B C00E 131.02(14) . . ?
C008 C00C C00A 114.94(13) . . ?
C008 C00C C00H 123.18(14) . . ?
C00A C00C C00H 121.86(13) . . ?
O001 C00D C009 119.81(13) . . ?
O001 C00D C00A 118.03(13) . . ?
C009 C00D C00A 122.14(13) . . ?
O005 C00E C00B 107.58(13) . . ?
O006 C00E O005 119.89(14) . . ?
O006 C00E C00B 132.53(15) . . ?
O004 C00F O005 108.98(12) . . ?
O004 C00F C008 115.30(12) . . ?
O004 C00F H00F 109.6 . . ?
O005 C00F C008 103.52(11) . . ?
O005 C00F H00F 109.6 . . ?
C008 C00F H00F 109.6 . . ?
O001 C00G H00A 109.5 . . ?
O001 C00G H00B 109.5 . . ?
O001 C00G H00C 109.5 . . ?
H00A C00G H00B 109.5 . . ?
H00A C00G H00C 109.5 . . ?
H00B C00G H00C 109.5 . . ?
C00C C00H H00D 109.5 . . ?
C00C C00H H00E 109.5 . . ?
C00C C00H H00G 109.5 . . ?
H00D C00H H00E 109.5 . . ?
H00D C00H H00G 109.5 . . ?
H00E C00H H00G 109.5 . . ?

loop_
_geom_bond_atom_site_label_1
_geom_bond_atom_site_label_2
_geom_bond_distance
_geom_bond_site_symmetry_2
_geom_bond_publ_flag
O001 C00D 1.3872(16) . ?
O001 C00G 1.4449(18) . ?
O002 H002 0.8200 . ?
O002 C00A 1.3480(17) . ?
O003 H003 0.8200 . ?
O003 C009 1.3444(18) . ?
O004 H004 0.8200 . ?
O004 C00F 1.3833(19) . ?
O005 C00E 1.3746(19) . ?
O005 C00F 1.4532(18) . ?
O006 C00E 1.203(2) . ?
O007 H00H 0.8500 . ?
O007 H00I 0.82(3) . ?
C008 C00B 1.390(2) . ?
C008 C00C 1.381(2) . ?
C008 C00F 1.504(2) . ?
C009 C00B 1.398(2) . ?
C009 C00D 1.398(2) . ?
C00A C00C 1.410(2) . ?
C00A C00D 1.401(2) . ?
C00B C00E 1.463(2) . ?
C00C C00H 1.505(2) . ?
C00F H00F 0.9800 . ?
C00G H00A 0.9600 . ?
C00G H00B 0.9600 . ?
C00G H00C 0.9600 . ?
C00H H00D 0.9600 . ?
C00H H00E 0.9600 . ?
C00H H00G 0.9600 . ?
